data_4345453
loop_
_publ_author_name
'Cai, Li-Zhen'
'Jiang, Xiao-Ming'
'Zhang, Zhang-Jing'
'Guo, Pei-Yu'
'Jin, Ai-Ping'
'Wang, Ming-Sheng'
'Guo, Guo-Cong'

_publ_section_title
;
 Reversible Single-Crystal-to-Single-Crystal Transformation and Magnetic
 Change of Nonporous Copper(II) Complexes by the Chemisorption/Desorption
 of HCl and H2O.
;
_journal_issue 3
_journal_name_full 'Inorganic chemistry'
_journal_page_first 1036
_journal_page_last 1040
_journal_paper_doi 10.1021/acs.inorgchem.6b02671
_journal_volume 56
_journal_year 2017
_chemical_formula_sum 'C20 H40 Cl3 Cu K O10'
_chemical_formula_weight 649.51
_space_group_crystal_system monoclinic
_space_group_IT_number 14
_space_group_name_Hall '-P 2ybc'
_space_group_name_H-M_alt 'P 1 21/c 1'
_symmetry_space_group_name_Hall '-P 2ybc'
_symmetry_space_group_name_H-M 'P 1 21/c 1'
_atom_sites_solution_hydrogens mixed
_audit_creation_method SHELXL-2014/6
_cell_angle_alpha 90
_cell_angle_beta 103.434(7)
_cell_angle_gamma 90
_cell_formula_units_Z 4
_cell_length_a 9.0971(5)
_cell_length_b 28.246(2)
_cell_length_c 11.8204(9)
_cell_measurement_reflns_used 8158
_cell_measurement_temperature 150.01(10)
_cell_measurement_theta_max 50.9820
_cell_measurement_theta_min 4.9300
_cell_volume 2954.2(4)
_computing_cell_refinement 'CrysAlisPro, Agilent Technologies'
_computing_data_collection 'CrysAlisPro, Agilent Technologies'
_computing_data_reduction 'CrysAlisPro, Agilent Technologies'
_computing_molecular_graphics 'Olex2 (Dolomanov et al., 2009)'
_computing_publication_material 'Olex2 (Dolomanov et al., 2009)'
_computing_structure_refinement 'SHELXL-2014/6 (Sheldrick, 2014)'
_computing_structure_solution 'SIR2004 (Burla et al., 2007)'
_diffrn_ambient_temperature 150.01(10)
_diffrn_detector_area_resol_mean 5.2574
_diffrn_measured_fraction_theta_full 0.590
_diffrn_measured_fraction_theta_max 0.974
_diffrn_measurement_device_type 'SuperNova, Dual, Cu at zero, Atlas'
_diffrn_measurement_method '\w scans'
_diffrn_radiation_type CuK\a
_diffrn_radiation_wavelength 1.5418
_diffrn_reflns_av_R_equivalents 0.1377
_diffrn_reflns_av_unetI/netI 0.0716
_diffrn_reflns_Laue_measured_fraction_full 0.590
_diffrn_reflns_Laue_measured_fraction_max 0.974
_diffrn_reflns_limit_h_max 9
_diffrn_reflns_limit_h_min -9
_diffrn_reflns_limit_k_max 28
_diffrn_reflns_limit_k_min -28
_diffrn_reflns_limit_l_max 11
_diffrn_reflns_limit_l_min -11
_diffrn_reflns_number 34180
_diffrn_reflns_point_group_measured_fraction_full 0.590
_diffrn_reflns_point_group_measured_fraction_max 0.974
_diffrn_reflns_theta_full 67.680
_diffrn_reflns_theta_max 51.532
_diffrn_reflns_theta_min 3.129
_diffrn_source 'sealed X-ray tube'
_exptl_absorpt_coefficient_mu 5.207
_exptl_absorpt_correction_T_max 1.00000
_exptl_absorpt_correction_T_min 0.73251
_exptl_absorpt_correction_type multi-scan
_exptl_crystal_colour red
_exptl_crystal_density_diffrn 1.460
_exptl_crystal_description prism
_exptl_crystal_F_000 1356
_exptl_crystal_size_max 0.2
_exptl_crystal_size_mid 0.1
_exptl_crystal_size_min 0.1
_refine_diff_density_max 1.205
_refine_diff_density_min -0.949
_refine_diff_density_rms 0.113
_refine_ls_extinction_method none
_refine_ls_goodness_of_fit_ref 1.084
_refine_ls_hydrogen_treatment constr
_refine_ls_matrix_type full
_refine_ls_number_parameters 372
_refine_ls_number_reflns 3154
_refine_ls_number_restraints 45
_refine_ls_restrained_S_all 1.080
_refine_ls_R_factor_all 0.1490
_refine_ls_R_factor_gt 0.1087
_refine_ls_shift/su_max 0.017
_refine_ls_shift/su_mean 0.002
_refine_ls_structure_factor_coef Fsqd
_refine_ls_weighting_details 'w=1/[\s^2^(Fo^2^)+(0.2000P)^2^] where P=(Fo^2^+2Fc^2^)/3'
_refine_ls_weighting_scheme calc
_refine_ls_wR_factor_gt 0.2958
_refine_ls_wR_factor_ref 0.3261
_reflns_Friedel_coverage 0.000
_reflns_number_gt 1891
_reflns_number_total 3154
_reflns_threshold_expression 'I > 2\s(I)'
_cod_data_source_file ic6b02671_si_003.cif
_cod_data_source_block
;
;
_cod_original_cell_volume 2954.3(4)
_cod_database_code 4345453
_shelx_space_group_comment
;
The symmetry employed for this shelxl refinement is uniquely defined
by the following loop, which should always be used as a source of
symmetry information in preference to the above space-group names.
They are only intended as comments.
;
_shelxl_version_number 2014/6

loop_
_space_group_symop_operation_xyz
'x, y, z'
'-x, y+1/2, -z+1/2'
'-x, -y, -z'
'x, -y-1/2, z-1/2'

loop_
_atom_site_label
_atom_site_type_symbol
_atom_site_fract_x
_atom_site_fract_y
_atom_site_fract_z
_atom_site_U_iso_or_equiv
_atom_site_adp_type
_atom_site_occupancy
_atom_site_site_symmetry_order
_atom_site_calc_flag
_atom_site_refinement_flags_posn
_atom_site_refinement_flags_adp
_atom_site_refinement_flags_occupancy
_atom_site_disorder_assembly
_atom_site_disorder_group
Cu1 Cu 0.53531(16) 0.62659(5) -0.25070(10) 0.1114(6) Uani 0.124(3) 1 d . . P A 1
Cl1 Cl 0.4049(5) 0.69370(13) -0.2413(3) 0.1767(15) Uani 0.124(3) 1 d . . P A 1
Cl2A Cl 0.671(2) 0.6737(7) -0.2723(15) 0.0939(15) Uani 0.124(3) 1 d . U P A 1
Cl3A Cl 0.4432(19) 0.5596(6) -0.2425(14) 0.0737(15) Uani 0.124(3) 1 d . U P A 1
Cu1' Cu 0.53531(16) 0.62659(5) -0.25070(10) 0.1114(6) Uani 0.876(3) 1 d . . P A 2
Cl1' Cl 0.4049(5) 0.69370(13) -0.2413(3) 0.1767(15) Uani 0.876(3) 1 d . . P A 2
Cl3B Cl 0.4176(3) 0.56579(10) -0.2164(2) 0.0902(9) Uani 0.876(3) 1 d . . P A 2
Cl2B Cl 0.7479(3) 0.63066(13) -0.2896(2) 0.1349(14) Uani 0.876(3) 1 d . . P A 2
K1 K 0.07791(16) 0.87526(6) -0.26182(12) 0.0662(5) Uani 0.881(4) 1 d D . P B 1
O9 O 0.0883(6) 0.9345(2) -0.4624(5) 0.115(2) Uani 0.881(4) 1 d . . P B 1
O7 O 0.3319(6) 0.8141(2) -0.2528(4) 0.105(2) Uani 0.881(4) 1 d . . P B 1
O5 O -0.1517(6) 0.9504(2) -0.2740(5) 0.098(2) Uani 0.881(4) 1 d . . P B 1
O3 O -0.0543(5) 0.78230(17) -0.3157(4) 0.0653(15) Uani 0.881(4) 1 d . . P B 1
O10A O 0.2972(6) 0.9504(2) -0.2532(6) 0.115(3) Uani 0.881(4) 1 d D . P B 1
O8 O 0.1453(6) 0.8376(2) -0.4759(5) 0.103(2) Uani 0.881(4) 1 d . . P B 1
O4A O -0.2458(5) 0.85998(18) -0.3664(4) 0.0586(16) Uani 0.881(4) 1 d D . P B 1
O6A O 0.3493(6) 0.8813(2) -0.0775(4) 0.091(2) Uani 0.881(4) 1 d D . P B 1
O2A O 0.0224(5) 0.81485(17) -0.0800(4) 0.0565(15) Uani 0.881(4) 1 d D . P B 1
O1 O 0.0190(6) 0.9161(2) -0.0537(4) 0.0888(18) Uani 0.881(4) 1 d . . P B 1
C11 C 0.4304(10) 0.8385(4) -0.0657(7) 0.126(4) Uani 0.881(4) 1 d . . P B 1
H11A H 0.5230 0.8428 -0.0065 0.151 Uiso 0.881(4) 1 calc R U P B 1
H11B H 0.3711 0.8146 -0.0376 0.151 Uiso 0.881(4) 1 calc R U P B 1
C18 C 0.2133(13) 0.9891(4) -0.3239(10) 0.150(5) Uani 0.881(4) 1 d . . P B 1
H18A H 0.1175 0.9950 -0.3037 0.179 Uiso 0.881(4) 1 calc R U P B 1
H18B H 0.2719 1.0181 -0.3148 0.179 Uiso 0.881(4) 1 calc R U P B 1
C3 C -0.0541(8) 0.7732(3) -0.1110(6) 0.069(2) Uani 0.881(4) 1 d . . P B 1
H3A H -0.1621 0.7791 -0.1294 0.083 Uiso 0.881(4) 1 calc R U P B 1
H3B H -0.0307 0.7511 -0.0467 0.083 Uiso 0.881(4) 1 calc R U P B 1
C15 C 0.1766(13) 0.8705(3) -0.5562(7) 0.132(4) Uani 0.881(4) 1 d . . P B 1
H15A H 0.2802 0.8814 -0.5311 0.158 Uiso 0.881(4) 1 calc R U P B 1
H15B H 0.1646 0.8556 -0.6318 0.158 Uiso 0.881(4) 1 calc R U P B 1
C6 C -0.2521(8) 0.8215(3) -0.4444(6) 0.075(3) Uani 0.881(4) 1 d . . P B 1
H6A H -0.1818 0.8264 -0.4937 0.090 Uiso 0.881(4) 1 calc R U P B 1
H6B H -0.3531 0.8183 -0.4934 0.090 Uiso 0.881(4) 1 calc R U P B 1
C7 C -0.2983(8) 0.9023(3) -0.4246(6) 0.072(2) Uani 0.881(4) 1 d . . P B 1
H7A H -0.3999 0.8978 -0.4717 0.086 Uiso 0.881(4) 1 calc R U P B 1
H7B H -0.2334 0.9113 -0.4756 0.086 Uiso 0.881(4) 1 calc R U P B 1
C1 C 0.0618(10) 0.8835(3) 0.0376(7) 0.093(3) Uani 0.881(4) 1 d . . P B 1
H1A H 0.0419 0.8972 0.1078 0.112 Uiso 0.881(4) 1 calc R U P B 1
H1B H 0.1698 0.8780 0.0513 0.112 Uiso 0.881(4) 1 calc R U P B 1
C10 C -0.1264(9) 0.9382(3) -0.0680(7) 0.107(3) Uani 0.881(4) 1 d . . P B 1
H10A H -0.1326 0.9548 0.0026 0.129 Uiso 0.881(4) 1 calc R U P B 1
H10B H -0.2055 0.9144 -0.0843 0.129 Uiso 0.881(4) 1 calc R U P B 1
C17 C 0.1910(11) 0.9701(4) -0.4428(10) 0.165(5) Uani 0.881(4) 1 d . . P B 1
H17A H 0.1569 0.9953 -0.4984 0.197 Uiso 0.881(4) 1 calc R U P B 1
H17B H 0.2866 0.9584 -0.4545 0.197 Uiso 0.881(4) 1 calc R U P B 1
C9 C -0.1448(11) 0.9712(3) -0.1641(7) 0.113(4) Uani 0.881(4) 1 d . . P B 1
H9A H -0.2369 0.9891 -0.1683 0.135 Uiso 0.881(4) 1 calc R U P B 1
H9B H -0.0612 0.9934 -0.1478 0.135 Uiso 0.881(4) 1 calc R U P B 1
C19 C 0.3411(11) 0.9655(4) -0.1344(7) 0.124(4) Uani 0.881(4) 1 d . . P B 1
H19A H 0.2532 0.9723 -0.1038 0.149 Uiso 0.881(4) 1 calc R U P B 1
H19B H 0.4040 0.9936 -0.1270 0.149 Uiso 0.881(4) 1 calc R U P B 1
C2 C -0.0171(9) 0.8374(3) 0.0158(6) 0.087(3) Uani 0.881(4) 1 d . . P B 1
H2A H 0.0118 0.8176 0.0843 0.104 Uiso 0.881(4) 1 d R U P B 1
H2B H -0.1255 0.8423 -0.0005 0.104 Uiso 0.881(4) 1 d R U P B 1
C4 C -0.0087(8) 0.7522(3) -0.2162(6) 0.080(3) Uani 0.881(4) 1 d . . P B 1
H4A H 0.1000 0.7480 -0.1988 0.096 Uiso 0.881(4) 1 calc R U P B 1
H4B H -0.0554 0.7213 -0.2333 0.096 Uiso 0.881(4) 1 calc R U P B 1
C20 C 0.4277(11) 0.9245(3) -0.0726(7) 0.134(4) Uani 0.881(4) 1 d . . P B 1
H20A H 0.5155 0.9194 -0.1046 0.161 Uiso 0.881(4) 1 calc R U P B 1
H20B H 0.4643 0.9331 0.0086 0.161 Uiso 0.881(4) 1 calc R U P B 1
C5 C -0.2109(8) 0.7793(3) -0.3729(6) 0.078(3) Uani 0.881(4) 1 d . . P B 1
H5A H -0.2719 0.7772 -0.3158 0.093 Uiso 0.881(4) 1 calc R U P B 1
H5B H -0.2291 0.7512 -0.4213 0.093 Uiso 0.881(4) 1 calc R U P B 1
C8 C -0.2977(8) 0.9396(3) -0.3380(6) 0.077(3) Uani 0.881(4) 1 d . . P B 1
H8A H -0.3435 0.9680 -0.3773 0.093 Uiso 0.881(4) 1 calc R U P B 1
H8B H -0.3586 0.9295 -0.2851 0.093 Uiso 0.881(4) 1 calc R U P B 1
C14 C 0.2470(10) 0.8014(4) -0.4479(8) 0.120(4) Uani 0.881(4) 1 d . . P B 1
H14A H 0.1923 0.7742 -0.4285 0.144 Uiso 0.881(4) 1 calc R U P B 1
H14B H 0.2792 0.7932 -0.5181 0.144 Uiso 0.881(4) 1 calc R U P B 1
C13 C 0.3730(11) 0.8061(4) -0.3622(9) 0.143(5) Uani 0.881(4) 1 d . . P B 1
H13A H 0.4324 0.8325 -0.3793 0.172 Uiso 0.881(4) 1 calc R U P B 1
H13B H 0.4338 0.7776 -0.3573 0.172 Uiso 0.881(4) 1 calc R U P B 1
C16 C 0.0795(12) 0.9084(4) -0.5647(8) 0.144(4) Uani 0.881(4) 1 d . . P B 1
H16A H -0.0231 0.8968 -0.5911 0.173 Uiso 0.881(4) 1 calc R U P B 1
H16B H 0.0988 0.9297 -0.6240 0.173 Uiso 0.881(4) 1 calc R U P B 1
C12 C 0.4682(10) 0.8211(4) -0.1660(7) 0.114(4) Uani 0.881(4) 1 d . . P B 1
H12A H 0.5223 0.7914 -0.1490 0.137 Uiso 0.881(4) 1 calc R U P B 1
H12B H 0.5329 0.8435 -0.1935 0.137 Uiso 0.881(4) 1 calc R U P B 1
K1' K 0.07791(16) 0.87526(6) -0.26182(12) 0.0662(5) Uani 0.119(4) 1 d D . P B 2
O9' O 0.0883(6) 0.9345(2) -0.4624(5) 0.115(2) Uani 0.119(4) 1 d . . P B 2
O7' O 0.3319(6) 0.8141(2) -0.2528(4) 0.105(2) Uani 0.119(4) 1 d . . P B 2
O5' O -0.1517(6) 0.9504(2) -0.2740(5) 0.098(2) Uani 0.119(4) 1 d . . P B 2
O3' O -0.0543(5) 0.78230(17) -0.3157(4) 0.0653(15) Uani 0.119(4) 1 d . . P B 2
O8' O 0.1453(6) 0.8376(2) -0.4759(5) 0.103(2) Uani 0.119(4) 1 d . . P B 2
O1' O 0.0190(6) 0.9161(2) -0.0537(4) 0.0888(18) Uani 0.119(4) 1 d . . P B 2
C11' C 0.4304(10) 0.8385(4) -0.0657(7) 0.126(4) Uani 0.119(4) 1 d . . P B 2
H11C H 0.3484 0.8216 -0.0439 0.151 Uiso 0.119(4) 1 calc R U P B 2
H11D H 0.5159 0.8422 0.0001 0.151 Uiso 0.119(4) 1 calc R U P B 2
C18' C 0.2133(13) 0.9891(4) -0.3239(10) 0.150(5) Uani 0.119(4) 1 d . . P B 2
H18C H 0.1487 1.0169 -0.3352 0.179 Uiso 0.119(4) 1 calc R U P B 2
H18D H 0.3155 1.0015 -0.3090 0.179 Uiso 0.119(4) 1 calc R U P B 2
C3' C -0.0541(8) 0.7732(3) -0.1110(6) 0.069(2) Uani 0.119(4) 1 d . . P B 2
H3'A H -0.0599 0.7500 -0.0519 0.083 Uiso 0.119(4) 1 calc R U P B 2
H3'B H -0.1463 0.7917 -0.1310 0.083 Uiso 0.119(4) 1 calc R U P B 2
C15' C 0.1766(13) 0.8705(3) -0.5562(7) 0.132(4) Uani 0.119(4) 1 d . . P B 2
H15C H 0.2802 0.8814 -0.5311 0.158 Uiso 0.119(4) 1 calc R U P B 2
H15D H 0.1646 0.8556 -0.6318 0.158 Uiso 0.119(4) 1 calc R U P B 2
C6' C -0.2521(8) 0.8215(3) -0.4444(6) 0.075(3) Uani 0.119(4) 1 d . . P B 2
H6'A H -0.3615 0.8200 -0.4680 0.090 Uiso 0.119(4) 1 calc R U P B 2
H6'B H -0.2169 0.8147 -0.5141 0.090 Uiso 0.119(4) 1 calc R U P B 2
C7' C -0.2983(8) 0.9023(3) -0.4246(6) 0.072(2) Uani 0.119(4) 1 d . . P B 2
H7'A H -0.3935 0.8857 -0.4319 0.086 Uiso 0.119(4) 1 calc R U P B 2
H7'B H -0.3057 0.9187 -0.4978 0.086 Uiso 0.119(4) 1 calc R U P B 2
C1' C 0.0618(10) 0.8835(3) 0.0376(7) 0.093(3) Uani 0.119(4) 1 d . . P B 2
H1'A H 0.0419 0.8972 0.1078 0.112 Uiso 0.119(4) 1 calc R U P B 2
H1'B H 0.1698 0.8780 0.0513 0.112 Uiso 0.119(4) 1 calc R U P B 2
C10' C -0.1264(9) 0.9382(3) -0.0680(7) 0.107(3) Uani 0.119(4) 1 d . . P B 2
H10C H -0.1326 0.9548 0.0026 0.129 Uiso 0.119(4) 1 calc R U P B 2
H10D H -0.2055 0.9144 -0.0843 0.129 Uiso 0.119(4) 1 calc R U P B 2
C17' C 0.1910(11) 0.9701(4) -0.4428(10) 0.165(5) Uani 0.119(4) 1 d . . P B 2
H17C H 0.1569 0.9953 -0.4984 0.197 Uiso 0.119(4) 1 calc R U P B 2
H17D H 0.2866 0.9584 -0.4545 0.197 Uiso 0.119(4) 1 calc R U P B 2
C9' C -0.1448(11) 0.9712(3) -0.1641(7) 0.113(4) Uani 0.119(4) 1 d . . P B 2
H9'A H -0.2369 0.9891 -0.1683 0.135 Uiso 0.119(4) 1 calc R U P B 2
H9'B H -0.0612 0.9934 -0.1478 0.135 Uiso 0.119(4) 1 calc R U P B 2
C19' C 0.3411(11) 0.9655(4) -0.1344(7) 0.124(4) Uani 0.119(4) 1 d . . P B 2
H19C H 0.3655 0.9922 -0.0816 0.149 Uiso 0.119(4) 1 calc R U P B 2
H19D H 0.3862 0.9724 -0.1994 0.149 Uiso 0.119(4) 1 calc R U P B 2
C2' C -0.0171(9) 0.8374(3) 0.0158(6) 0.087(3) Uani 0.119(4) 1 d . . P B 2
H2'A H -0.1214 0.8416 -0.0242 0.104 Uiso 0.119(4) 1 d R U P B 2
H2'B H -0.0118 0.8207 0.0882 0.104 Uiso 0.119(4) 1 d R U P B 2
C4' C -0.0087(8) 0.7522(3) -0.2162(6) 0.080(3) Uani 0.119(4) 1 d . . P B 2
H4'A H 0.1000 0.7480 -0.1988 0.096 Uiso 0.119(4) 1 calc R U P B 2
H4'B H -0.0554 0.7213 -0.2333 0.096 Uiso 0.119(4) 1 calc R U P B 2
C5' C -0.2109(8) 0.7793(3) -0.3729(6) 0.078(3) Uani 0.119(4) 1 d . . P B 2
H5'A H -0.2719 0.7772 -0.3158 0.093 Uiso 0.119(4) 1 calc R U P B 2
H5'B H -0.2291 0.7512 -0.4213 0.093 Uiso 0.119(4) 1 calc R U P B 2
C8' C -0.2977(8) 0.9396(3) -0.3380(6) 0.077(3) Uani 0.119(4) 1 d . . P B 2
H8'A H -0.3435 0.9680 -0.3773 0.093 Uiso 0.119(4) 1 calc R U P B 2
H8'B H -0.3586 0.9295 -0.2851 0.093 Uiso 0.119(4) 1 calc R U P B 2
C14' C 0.2470(10) 0.8014(4) -0.4479(8) 0.120(4) Uani 0.119(4) 1 d . . P B 2
H14C H 0.1923 0.7742 -0.4285 0.144 Uiso 0.119(4) 1 calc R U P B 2
H14D H 0.2792 0.7932 -0.5181 0.144 Uiso 0.119(4) 1 calc R U P B 2
C13' C 0.3730(11) 0.8061(4) -0.3622(9) 0.143(5) Uani 0.119(4) 1 d . . P B 2
H13C H 0.4324 0.8325 -0.3793 0.172 Uiso 0.119(4) 1 calc R U P B 2
H13D H 0.4338 0.7776 -0.3573 0.172 Uiso 0.119(4) 1 calc R U P B 2
C16' C 0.0795(12) 0.9084(4) -0.5647(8) 0.144(4) Uani 0.119(4) 1 d . . P B 2
H16C H -0.0231 0.8968 -0.5911 0.173 Uiso 0.119(4) 1 calc R U P B 2
H16D H 0.0988 0.9297 -0.6240 0.173 Uiso 0.119(4) 1 calc R U P B 2
C12' C 0.4682(10) 0.8211(4) -0.1660(7) 0.114(4) Uani 0.119(4) 1 d . . P B 2
H12C H 0.5223 0.7914 -0.1490 0.137 Uiso 0.119(4) 1 calc R U P B 2
H12D H 0.5329 0.8435 -0.1935 0.137 Uiso 0.119(4) 1 calc R U P B 2
O10B O 0.199(2) 0.9674(3) -0.1752(17) 0.0260(15) Uani 0.119(4) 1 d D U P B 2
O4B O -0.2177(12) 0.8759(15) -0.4225(15) 0.0758(15) Uani 0.119(4) 1 d D U P B 2
O2B O 0.095(5) 0.8050(4) -0.0792(10) 0.0927(15) Uani 0.119(4) 1 d D U P B 2
O6B O 0.3878(10) 0.8786(3) -0.1248(15) 0.1048(15) Uani 0.119(4) 1 d D U P B 2
C20' C 0.4277(11) 0.9245(3) -0.0726(7) 0.134(4) Uani 0.119(4) 1 d D . P B 2
H20C H 0.5344 0.9299 -0.0676 0.161 Uiso 0.119(4) 1 calc R U P B 2
H20D H 0.4136 0.9238 0.0063 0.161 Uiso 0.119(4) 1 calc R U P B 2

loop_
_atom_site_aniso_label
_atom_site_aniso_U_11
_atom_site_aniso_U_22
_atom_site_aniso_U_33
_atom_site_aniso_U_23
_atom_site_aniso_U_13
_atom_site_aniso_U_12
Cu1 0.1086(10) 0.1609(14) 0.0584(8) -0.0063(8) 0.0070(7) -0.0403(9)
Cl1 0.235(3) 0.165(3) 0.145(2) 0.010(2) 0.073(2) 0.052(2)
Cl2A 0.094(2) 0.093(2) 0.093(2) 0.0005(15) 0.0205(14) 0.0003(15)
Cl3A 0.074(2) 0.074(2) 0.074(2) 0.0001(15) 0.0173(14) -0.0002(15)
Cu1' 0.1086(10) 0.1609(14) 0.0584(8) -0.0063(8) 0.0070(7) -0.0403(9)
Cl1' 0.235(3) 0.165(3) 0.145(2) 0.010(2) 0.073(2) 0.052(2)
Cl3B 0.0892(16) 0.1002(18) 0.0869(16) -0.0142(14) 0.0319(12) -0.0073(14)
Cl2B 0.0765(17) 0.250(4) 0.0723(16) 0.0352(19) 0.0064(14) -0.024(2)
K1 0.0479(8) 0.0929(12) 0.0544(9) 0.0149(8) 0.0049(7) -0.0084(8)
O9 0.082(4) 0.164(6) 0.101(4) 0.049(4) 0.023(3) 0.003(4)
O7 0.066(3) 0.163(5) 0.071(3) -0.028(4) -0.011(3) 0.026(4)
O5 0.069(3) 0.105(4) 0.107(4) -0.010(3) -0.005(3) 0.007(3)
O3 0.044(2) 0.091(3) 0.061(3) -0.003(3) 0.013(2) -0.003(2)
O10A 0.092(4) 0.140(6) 0.099(5) 0.012(4) -0.004(4) -0.046(4)
O8 0.089(4) 0.156(5) 0.066(3) 0.002(4) 0.021(3) -0.024(4)
O4A 0.054(3) 0.079(4) 0.043(3) 0.001(3) 0.010(2) 0.012(3)
O6A 0.064(4) 0.142(6) 0.065(4) -0.014(4) 0.009(3) -0.017(4)
O2A 0.044(3) 0.080(3) 0.049(3) 0.008(3) 0.017(2) 0.010(3)
O1 0.081(3) 0.109(4) 0.074(3) -0.008(3) 0.011(3) -0.008(3)
C11 0.088(6) 0.224(11) 0.049(5) -0.026(6) -0.017(5) 0.047(7)
C18 0.118(8) 0.159(9) 0.161(9) 0.033(8) 0.009(7) -0.049(7)
C3 0.074(5) 0.079(5) 0.058(4) 0.010(4) 0.023(4) 0.013(4)
C15 0.170(8) 0.171(9) 0.059(5) -0.003(5) 0.035(5) -0.096(6)
C6 0.061(5) 0.110(6) 0.048(4) -0.003(4) -0.001(4) 0.000(5)
C7 0.060(4) 0.098(6) 0.055(4) 0.001(4) 0.009(4) 0.007(4)
C1 0.086(6) 0.132(7) 0.063(5) -0.025(5) 0.019(4) -0.013(5)
C10 0.075(6) 0.120(7) 0.119(7) -0.043(6) 0.007(5) 0.010(5)
C17 0.059(6) 0.203(10) 0.211(10) 0.124(7) -0.011(6) -0.031(6)
C9 0.122(7) 0.086(6) 0.109(7) -0.027(5) -0.015(6) 0.039(6)
C19 0.105(7) 0.163(9) 0.101(7) -0.044(6) 0.015(6) -0.046(7)
C2 0.092(5) 0.127(7) 0.044(4) 0.013(5) 0.022(4) -0.010(5)
C4 0.057(4) 0.100(6) 0.087(5) -0.006(5) 0.028(4) -0.014(4)
C20 0.106(7) 0.186(9) 0.096(7) 0.032(7) -0.004(6) -0.071(6)
C5 0.057(4) 0.109(6) 0.064(5) -0.011(5) 0.010(4) 0.000(4)
C8 0.067(5) 0.079(5) 0.085(5) 0.026(4) 0.013(4) 0.010(4)
C14 0.066(6) 0.171(10) 0.117(8) -0.018(7) 0.010(5) 0.018(6)
C13 0.077(6) 0.168(10) 0.170(10) -0.017(8) 0.000(7) 0.018(7)
C16 0.129(7) 0.202(11) 0.120(7) 0.051(8) 0.064(5) 0.061(8)
C12 0.075(6) 0.158(9) 0.095(7) 0.012(6) -0.008(5) 0.031(6)
K1' 0.0479(8) 0.0929(12) 0.0544(9) 0.0149(8) 0.0049(7) -0.0084(8)
O9' 0.082(4) 0.164(6) 0.101(4) 0.049(4) 0.023(3) 0.003(4)
O7' 0.066(3) 0.163(5) 0.071(3) -0.028(4) -0.011(3) 0.026(4)
O5' 0.069(3) 0.105(4) 0.107(4) -0.010(3) -0.005(3) 0.007(3)
O3' 0.044(2) 0.091(3) 0.061(3) -0.003(3) 0.013(2) -0.003(2)
O8' 0.089(4) 0.156(5) 0.066(3) 0.002(4) 0.021(3) -0.024(4)
O1' 0.081(3) 0.109(4) 0.074(3) -0.008(3) 0.011(3) -0.008(3)
C11' 0.088(6) 0.224(11) 0.049(5) -0.026(6) -0.017(5) 0.047(7)
C18' 0.118(8) 0.159(9) 0.161(9) 0.033(8) 0.009(7) -0.049(7)
C3' 0.074(5) 0.079(5) 0.058(4) 0.010(4) 0.023(4) 0.013(4)
C15' 0.170(8) 0.171(9) 0.059(5) -0.003(5) 0.035(5) -0.096(6)
C6' 0.061(5) 0.110(6) 0.048(4) -0.003(4) -0.001(4) 0.000(5)
C7' 0.060(4) 0.098(6) 0.055(4) 0.001(4) 0.009(4) 0.007(4)
C1' 0.086(6) 0.132(7) 0.063(5) -0.025(5) 0.019(4) -0.013(5)
C10' 0.075(6) 0.120(7) 0.119(7) -0.043(6) 0.007(5) 0.010(5)
C17' 0.059(6) 0.203(10) 0.211(10) 0.124(7) -0.011(6) -0.031(6)
C9' 0.122(7) 0.086(6) 0.109(7) -0.027(5) -0.015(6) 0.039(6)
C19' 0.105(7) 0.163(9) 0.101(7) -0.044(6) 0.015(6) -0.046(7)
C2' 0.092(5) 0.127(7) 0.044(4) 0.013(5) 0.022(4) -0.010(5)
C4' 0.057(4) 0.100(6) 0.087(5) -0.006(5) 0.028(4) -0.014(4)
C5' 0.057(4) 0.109(6) 0.064(5) -0.011(5) 0.010(4) 0.000(4)
C8' 0.067(5) 0.079(5) 0.085(5) 0.026(4) 0.013(4) 0.010(4)
C14' 0.066(6) 0.171(10) 0.117(8) -0.018(7) 0.010(5) 0.018(6)
C13' 0.077(6) 0.168(10) 0.170(10) -0.017(8) 0.000(7) 0.018(7)
C16' 0.129(7) 0.202(11) 0.120(7) 0.051(8) 0.064(5) 0.061(8)
C12' 0.075(6) 0.158(9) 0.095(7) 0.012(6) -0.008(5) 0.031(6)
O10B 0.026(2) 0.026(2) 0.026(2) 0.0001(15) 0.0061(14) 0.0002(15)
O4B 0.076(2) 0.076(2) 0.076(2) 0.0001(15) 0.0175(14) 0.0001(15)
O2B 0.093(2) 0.093(2) 0.093(2) 0.0000(15) 0.0217(14) -0.0001(15)
O6B 0.105(2) 0.105(2) 0.105(2) -0.0002(15) 0.0243(14) 0.0002(15)
C20' 0.106(7) 0.186(9) 0.096(7) 0.032(7) -0.004(6) -0.071(6)

loop_
_atom_type_symbol
_atom_type_description
_atom_type_scat_dispersion_real
_atom_type_scat_dispersion_imag
_atom_type_scat_source
C C 0.0181 0.0091 'International Tables Vol C Tables 4.2.6.8 and 6.1.1.4'
H H 0.0000 0.0000 'International Tables Vol C Tables 4.2.6.8 and 6.1.1.4'
O O 0.0492 0.0322 'International Tables Vol C Tables 4.2.6.8 and 6.1.1.4'
Cl Cl 0.3639 0.7018 'International Tables Vol C Tables 4.2.6.8 and 6.1.1.4'
K K 0.3868 1.0657 'International Tables Vol C Tables 4.2.6.8 and 6.1.1.4'
Cu Cu -1.9646 0.5888 'International Tables Vol C Tables 4.2.6.8 and 6.1.1.4'

loop_
_geom_angle_atom_site_label_1
_geom_angle_atom_site_label_2
_geom_angle_atom_site_label_3
_geom_angle
Cl2A Cu1 Cl3A 159.7(8)
Cl2A Cu1 Cl1 77.3(6)
Cl3A Cu1 Cl1 122.7(5)
Cl2B Cu1' Cl3B 128.50(14)
Cl2B Cu1' Cl1' 119.27(16)
Cl3B Cu1' Cl1' 112.24(14)
O7 K1 O1 121.23(15)
O7 K1 O2A 83.94(16)
O1 K1 O2A 60.01(15)
O7 K1 O6A 57.88(17)
O1 K1 O6A 68.20(16)
O2A K1 O6A 74.93(15)
O7 K1 O3 75.63(15)
O1 K1 O3 113.66(15)
O2A K1 O3 59.41(13)
O6A K1 O3 117.21(16)
O7 K1 O10A 84.15(19)
O1 K1 O10A 86.53(18)
O2A K1 O10A 130.27(16)
O6A K1 O10A 58.01(18)
O3 K1 O10A 156.75(18)
O7 K1 O9 101.41(18)
O1 K1 O9 120.75(18)
O2A K1 O9 171.74(15)
O6A K1 O9 113.22(18)
O3 K1 O9 115.52(16)
O10A K1 O9 57.13(17)
O7 K1 O8 59.08(16)
O1 K1 O8 177.37(17)
O2A K1 O8 122.39(17)
O6A K1 O8 110.95(17)
O3 K1 O8 68.96(15)
O10A K1 O8 90.92(19)
O9 K1 O8 57.06(18)
O7 K1 O4A 130.17(16)
O1 K1 O4A 92.91(15)
O2A K1 O4A 83.97(13)
O6A K1 O4A 156.73(16)
O3 K1 O4A 56.76(13)
O10A K1 O4A 137.23(17)
O9 K1 O4A 87.77(15)
O8 K1 O4A 88.50(15)
O7 K1 O5 171.16(18)
O1 K1 O5 58.94(15)
O2A K1 O5 102.55(16)
O6A K1 O5 117.63(17)
O3 K1 O5 112.78(14)
O10A K1 O5 87.07(18)
O9 K1 O5 72.85(17)
O8 K1 O5 120.29(17)
O4A K1 O5 57.27(14)
C17 O9 C16 115.9(8)
C17 O9 K1 115.9(5)
C16 O9 K1 113.1(6)
C12 O7 C13 107.7(7)
C12 O7 K1 120.1(5)
C13 O7 K1 115.7(5)
C8 O5 C9 114.9(7)
C8 O5 K1 116.2(4)
C9 O5 K1 111.9(4)
C5 O3 C4 114.8(5)
C5 O3 K1 118.3(4)
C4 O3 K1 109.3(4)
C19 O10A C18 108.9(8)
C19 O10A K1 106.6(5)
C18 O10A K1 105.1(5)
C14 O8 C15 115.2(8)
C14 O8 K1 109.1(5)
C15 O8 K1 117.2(5)
C7 O4A C6 112.0(5)
C7 O4A K1 105.9(4)
C6 O4A K1 105.7(4)
C11 O6A C20 119.5(7)
C11 O6A K1 111.1(5)
C20 O6A K1 114.7(5)
C3 O2A C2 113.1(5)
C3 O2A K1 118.3(4)
C2 O2A K1 116.8(4)
C1 O1 C10 117.3(7)
C1 O1 K1 108.6(5)
C10 O1 K1 115.0(4)
C12 C11 O6A 116.4(8)
C12 C11 H11A 108.2
O6A C11 H11A 108.2
C12 C11 H11B 108.2
O6A C11 H11B 108.2
H11A C11 H11B 107.3
C17 C18 O10A 102.0(9)
C17 C18 H18A 111.4
O10A C18 H18A 111.4
C17 C18 H18B 111.4
O10A C18 H18B 111.4
H18A C18 H18B 109.2
O2A C3 C4 109.6(6)
O2A C3 H3A 109.7
C4 C3 H3A 109.7
O2A C3 H3B 109.7
C4 C3 H3B 109.7
H3A C3 H3B 108.2
C16 C15 O8 109.6(9)
C16 C15 H15A 109.7
O8 C15 H15A 109.7
C16 C15 H15B 109.7
O8 C15 H15B 109.7
H15A C15 H15B 108.2
O4A C6 C5 106.5(6)
O4A C6 H6A 110.4
C5 C6 H6A 110.4
O4A C6 H6B 110.4
C5 C6 H6B 110.4
H6A C6 H6B 108.6
O4A C7 C8 108.8(6)
O4A C7 H7A 109.9
C8 C7 H7A 109.9
O4A C7 H7B 109.9
C8 C7 H7B 109.9
H7A C7 H7B 108.3
O1 C1 C2 114.0(6)
O1 C1 H1A 108.7
C2 C1 H1A 108.7
O1 C1 H1B 108.7
C2 C1 H1B 108.7
H1A C1 H1B 107.6
O1 C10 C9 107.9(8)
O1 C10 H10A 110.1
C9 C10 H10A 110.1
O1 C10 H10B 110.1
C9 C10 H10B 110.1
H10A C10 H10B 108.4
O9 C17 C18 111.7(9)
O9 C17 H17A 109.3
C18 C17 H17A 109.3
O9 C17 H17B 109.3
C18 C17 H17B 109.3
H17A C17 H17B 107.9
O5 C9 C10 115.1(7)
O5 C9 H9A 108.5
C10 C9 H9A 108.5
O5 C9 H9B 108.5
C10 C9 H9B 108.5
H9A C9 H9B 107.5
O10A C19 C20 104.1(8)
O10A C19 H19A 110.9
C20 C19 H19A 110.9
O10A C19 H19B 110.9
C20 C19 H19B 110.9
H19A C19 H19B 108.9
O2A C2 C1 109.4(7)
O2A C2 H2A 109.7
C1 C2 H2A 109.7
O2A C2 H2B 109.8
C1 C2 H2B 109.9
H2A C2 H2B 108.3
O3 C4 C3 111.0(6)
O3 C4 H4A 109.4
C3 C4 H4A 109.4
O3 C4 H4B 109.4
C3 C4 H4B 109.4
H4A C4 H4B 108.0
O6A C20 C19 116.6(7)
O6A C20 H20A 108.2
C19 C20 H20A 108.2
O6A C20 H20B 108.2
C19 C20 H20B 108.1
H20A C20 H20B 107.3
O3 C5 C6 108.6(6)
O3 C5 H5A 110.0
C6 C5 H5A 110.0
O3 C5 H5B 110.0
C6 C5 H5B 110.0
H5A C5 H5B 108.4
O5 C8 C7 112.4(6)
O5 C8 H8A 109.1
C7 C8 H8A 109.1
O5 C8 H8B 109.1
C7 C8 H8B 109.1
H8A C8 H8B 107.9
C13 C14 O8 121.2(10)
C13 C14 H14A 107.0
O8 C14 H14A 107.0
C13 C14 H14B 107.0
O8 C14 H14B 107.0
H14A C14 H14B 106.8
C14 C13 O7 109.7(8)
C14 C13 H13A 109.7
O7 C13 H13A 109.7
C14 C13 H13B 109.7
O7 C13 H13B 109.7
H13A C13 H13B 108.2
C15 C16 O9 116.1(8)
C15 C16 H16A 108.3
O9 C16 H16A 108.3
C15 C16 H16B 108.3
O9 C16 H16B 108.3
H16A C16 H16B 107.4
C11 C12 O7 108.3(7)
C11 C12 H12A 110.0
O7 C12 H12A 110.0
C11 C12 H12B 110.0
O7 C12 H12B 110.0
H12A C12 H12B 108.4
O7' K1' O1' 121.23(15)
O7' K1' O3' 75.63(15)
O1' K1' O3' 113.66(15)
O7' K1' O6B 48.0(3)
O1' K1' O6B 82.0(3)
O3' K1' O6B 116.8(2)
O7' K1' O4B 130.0(7)
O1' K1' O4B 103.2(5)
O3' K1' O4B 65.7(8)
O6B K1' O4B 173.0(6)
O7' K1' O2B 69.9(8)
O1' K1' O2B 68.2(4)
O3' K1' O2B 59.5(4)
O6B K1' O2B 74.3(8)
O4B K1' O2B 111.8(10)
O7' K1' O10B 106.9(4)
O1' K1' O10B 58.1(5)
O3' K1' O10B 171.7(5)
O6B K1' O10B 62.5(4)
O4B K1' O10B 116.1(9)
O2B K1' O10B 113.4(5)
O7' K1' O9' 101.41(18)
O1' K1' O9' 120.75(18)
O3' K1' O9' 115.52(16)
O6B K1' O9' 102.9(4)
O4B K1' O9' 70.5(6)
O2B K1' O9' 170.5(6)
O10B K1' O9' 72.1(4)
O7' K1' O8' 59.08(16)
O1' K1' O8' 177.37(17)
O3' K1' O8' 68.96(15)
O6B K1' O8' 97.0(4)
O4B K1' O8' 77.6(5)
O2B K1' O8' 113.9(5)
O10B K1' O8' 119.3(5)
O9' K1' O8' 57.06(18)
O7' K1' O5' 171.16(18)
O1' K1' O5' 58.94(15)
O3' K1' O5' 112.78(14)
O6B K1' O5' 125.9(2)
O4B K1' O5' 55.2(7)
O2B K1' O5' 116.2(7)
O10B K1' O5' 65.2(4)
O9' K1' O5' 72.85(17)
O8' K1' O5' 120.29(17)
C17' O9' C16' 115.9(8)
C17' O9' K1' 115.9(5)
C16' O9' K1' 113.1(6)
C12' O7' C13' 107.7(7)
C12' O7' K1' 120.1(5)
C13' O7' K1' 115.7(5)
C8' O5' C9' 114.9(7)
C8' O5' K1' 116.2(4)
C9' O5' K1' 111.9(4)
C5' O3' C4' 114.8(5)
C5' O3' K1' 118.3(4)
C4' O3' K1' 109.3(4)
C14' O8' C15' 115.2(8)
C14' O8' K1' 109.1(5)
C15' O8' K1' 117.2(5)
C1' O1' C10' 117.3(7)
C1' O1' K1' 108.6(5)
C10' O1' K1' 115.0(4)
O6B C11' C12' 87.4(10)
O6B C11' H11C 114.1
C12' C11' H11C 114.1
O6B C11' H11D 114.1
C12' C11' H11D 114.1
H11C C11' H11D 111.3
C17' C18' O10B 137.9(9)
C17' C18' H18C 102.6
O10B C18' H18C 102.6
C17' C18' H18D 102.6
O10B C18' H18D 102.6
H18C C18' H18D 105.0
C4' C3' O2B 91.9(10)
C4' C3' H3'A 113.3
O2B C3' H3'A 113.3
C4' C3' H3'B 113.3
O2B C3' H3'B 113.3
H3'A C3' H3'B 110.6
C16' C15' O8' 109.6(9)
C16' C15' H15C 109.7
O8' C15' H15C 109.7
C16' C15' H15D 109.7
O8' C15' H15D 109.7
H15C C15' H15D 108.2
C5' C6' O4B 133.4(8)
C5' C6' H6'A 103.9
O4B C6' H6'A 103.9
C5' C6' H6'B 103.9
O4B C6' H6'B 103.9
H6'A C6' H6'B 105.4
O4B C7' C8' 127.5(13)
O4B C7' H7'A 105.4
C8' C7' H7'A 105.4
O4B C7' H7'B 105.4
C8' C7' H7'B 105.4
H7'A C7' H7'B 106.0
O1' C1' C2' 114.0(6)
O1' C1' H1'A 108.7
C2' C1' H1'A 108.7
O1' C1' H1'B 108.7
C2' C1' H1'B 108.7
H1'A C1' H1'B 107.6
O1' C10' C9' 107.9(8)
O1' C10' H10C 110.1
C9' C10' H10C 110.1
O1' C10' H10D 110.1
C9' C10' H10D 110.1
H10C C10' H10D 108.4
O9' C17' C18' 111.7(9)
O9' C17' H17C 109.3
C18' C17' H17C 109.3
O9' C17' H17D 109.3
C18' C17' H17D 109.3
H17C C17' H17D 107.9
O5' C9' C10' 115.1(7)
O5' C9' H9'A 108.5
C10' C9' H9'A 108.5
O5' C9' H9'B 108.5
C10' C9' H9'B 108.5
H9'A C9' H9'B 107.5
O10B C19' C20' 126.3(10)
O10B C19' H19C 105.7
C20' C19' H19C 105.7
O10B C19' H19D 105.7
C20' C19' H19D 105.7
H19C C19' H19D 106.2
C1' C2' O2B 102.7(10)
C1' C2' H2'A 111.1
O2B C2' H2'A 111.7
C1' C2' H2'B 110.7
O2B C2' H2'B 111.0
H2'A C2' H2'B 109.6
O3' C4' C3' 111.0(6)
O3' C4' H4'A 109.4
C3' C4' H4'A 109.4
O3' C4' H4'B 109.4
C3' C4' H4'B 109.4
H4'A C4' H4'B 108.0
O3' C5' C6' 108.6(6)
O3' C5' H5'A 110.0
C6' C5' H5'A 110.0
O3' C5' H5'B 110.0
C6' C5' H5'B 110.0
H5'A C5' H5'B 108.4
O5' C8' C7' 112.4(6)
O5' C8' H8'A 109.1
C7' C8' H8'A 109.1
O5' C8' H8'B 109.1
C7' C8' H8'B 109.1
H8'A C8' H8'B 107.8
C13' C14' O8' 121.2(10)
C13' C14' H14C 107.0
O8' C14' H14C 107.0
C13' C14' H14D 107.0
O8' C14' H14D 107.0
H14C C14' H14D 106.8
C14' C13' O7' 109.7(8)
C14' C13' H13C 109.7
O7' C13' H13C 109.7
C14' C13' H13D 109.7
O7' C13' H13D 109.7
H13C C13' H13D 108.2
C15' C16' O9' 116.1(8)
C15' C16' H16C 108.3
O9' C16' H16C 108.3
C15' C16' H16D 108.3
O9' C16' H16D 108.3
H16C C16' H16D 107.4
C11' C12' O7' 108.3(7)
C11' C12' O6B 45.0(7)
O7' C12' O6B 88.9(6)
C11' C12' H12C 110.0
O7' C12' H12C 110.0
O6B C12' H12C 153.9
C11' C12' H12D 110.0
O7' C12' H12D 110.0
O6B C12' H12D 80.0
H12C C12' H12D 108.4
C19' O10B C18' 94.6(14)
C19' O10B K1' 111.2(8)
C18' O10B K1' 93.7(6)
C7' O4B C6' 125.5(16)
C7' O4B K1' 124(2)
C6' O4B K1' 102.7(12)
C3' O2B C2' 82.3(18)
C3' O2B K1' 108.1(11)
C2' O2B K1' 99.4(8)
C11' O6B C20' 121.5(11)
C11' O6B C12' 47.6(6)
C20' O6B C12' 143.8(8)
C11' O6B K1' 112.8(6)
C20' O6B K1' 112.4(6)
C12' O6B K1' 102.2(4)
O6B C20' C19' 115.8(8)
O6B C20' H20C 108.3
C19' C20' H20C 108.3
O6B C20' H20D 108.3
C19' C20' H20D 108.3
H20C C20' H20D 107.4

loop_
_geom_bond_atom_site_label_1
_geom_bond_atom_site_label_2
_geom_bond_distance
Cu1 Cl2A 1.873(19)
Cu1 Cl3A 2.080(17)
Cu1 Cl1 2.253(4)
Cu1' Cl2B 2.092(3)
Cu1' Cl3B 2.112(3)
Cu1' Cl1' 2.253(4)
K1 O7 2.868(6)
K1 O1 2.878(6)
K1 O2A 2.879(4)
K1 O6A 2.893(5)
K1 O3 2.897(5)
K1 O10A 2.898(5)
K1 O9 2.921(6)
K1 O8 2.938(6)
K1 O4A 2.949(4)
K1 O5 2.958(6)
O9 C17 1.354(11)
O9 C16 1.403(11)
O7 C12 1.428(9)
O7 C13 1.446(12)
O5 C8 1.401(8)
O5 C9 1.414(10)
O3 C5 1.431(8)
O3 C4 1.433(8)
O10A C19 1.433(10)
O10A C18 1.476(12)
O8 C14 1.367(11)
O8 C15 1.406(10)
O4A C7 1.406(8)
O4A C6 1.418(8)
O6A C11 1.407(12)
O6A C20 1.407(9)
O2A C3 1.372(8)
O2A C2 1.417(9)
O1 C1 1.405(9)
O1 C10 1.435(10)
C11 C12 1.397(12)
C11 H11A 0.9700
C11 H11B 0.9700
C18 C17 1.474(15)
C18 H18A 0.9700
C18 H18B 0.9700
C3 C4 1.519(10)
C3 H3A 0.9700
C3 H3B 0.9700
C15 C16 1.376(14)
C15 H15A 0.9700
C15 H15B 0.9700
C6 C5 1.458(10)
C6 H6A 0.9700
C6 H6B 0.9700
C7 C8 1.470(10)
C7 H7A 0.9700
C7 H7B 0.9700
C1 C2 1.478(11)
C1 H1A 0.9700
C1 H1B 0.9700
C10 C9 1.449(12)
C10 H10A 0.9700
C10 H10B 0.9700
C17 H17A 0.9700
C17 H17B 0.9700
C9 H9A 0.9700
C9 H9B 0.9700
C19 C20 1.493(12)
C19 H19A 0.9700
C19 H19B 0.9700
C2 H2A 0.9701
C2 H2B 0.9700
C4 H4A 0.9700
C4 H4B 0.9700
C20 H20A 0.9700
C20 H20B 0.9700
C5 H5A 0.9700
C5 H5B 0.9700
C8 H8A 0.9700
C8 H8B 0.9700
C14 C13 1.348(11)
C14 H14A 0.9700
C14 H14B 0.9700
C13 H13A 0.9700
C13 H13B 0.9700
C16 H16A 0.9700
C16 H16B 0.9700
C12 H12A 0.9700
C12 H12B 0.9700
K1' O7' 2.868(6)
K1' O1' 2.878(6)
K1' O3' 2.897(5)
K1' O6B 2.908(8)
K1' O4B 2.910(9)
K1' O2B 2.910(9)
K1' O10B 2.917(8)
K1' O9' 2.921(6)
K1' O8' 2.938(6)
K1' O5' 2.958(6)
O9' C17' 1.354(11)
O9' C16' 1.403(11)
O7' C12' 1.428(9)
O7' C13' 1.446(12)
O5' C8' 1.401(8)
O5' C9' 1.414(10)
O3' C5' 1.431(8)
O3' C4' 1.433(8)
O8' C14' 1.367(11)
O8' C15' 1.406(10)
O1' C1' 1.405(9)
O1' C10' 1.435(10)
C11' O6B 1.340(16)
C11' C12' 1.397(12)
C11' H11C 0.9700
C11' H11D 0.9700
C18' C17' 1.474(15)
C18' O10B 1.89(2)
C18' H18C 0.9700
C18' H18D 0.9700
C3' C4' 1.519(10)
C3' O2B 1.60(3)
C3' H3'A 0.9700
C3' H3'B 0.9700
C15' C16' 1.376(14)
C15' H15C 0.9700
C15' H15D 0.9700
C6' C5' 1.458(10)
C6' O4B 1.58(4)
C6' H6'A 0.9700
C6' H6'B 0.9700
C7' O4B 1.04(3)
C7' C8' 1.470(10)
C7' H7'A 0.9700
C7' H7'B 0.9699
C1' C2' 1.478(11)
C1' H1'A 0.9700
C1' H1'B 0.9700
C10' C9' 1.449(12)
C10' H10C 0.9700
C10' H10D 0.9701
C17' H17C 0.9699
C17' H17D 0.9700
C9' H9'A 0.9700
C9' H9'B 0.9699
C19' O10B 1.27(2)
C19' C20' 1.493(12)
C19' H19C 0.9700
C19' H19D 0.9700
C2' O2B 1.92(3)
C2' H2'A 0.9647
C2' H2'B 0.9694
C4' H4'A 0.9700
C4' H4'B 0.9700
C5' H5'A 0.9700
C5' H5'B 0.9700
C8' H8'A 0.9700
C8' H8'B 0.9700
C14' C13' 1.348(11)
C14' H14C 0.9701
C14' H14D 0.9700
C13' H13C 0.9700
C13' H13D 0.9700
C16' H16C 0.9700
C16' H16D 0.9699
C12' O6B 1.891(15)
C12' H12C 0.9700
C12' H12D 0.9700
O6B C20' 1.446(9)
C20' H20C 0.9700
C20' H20D 0.9700
